data_2239914
loop_
_publ_author_name
'Tahir, M. Nawaz'
'Khan, Abdul Haleem'
'Shad, Hazoor Ahmad'

_publ_section_title
;
 Crystal structure of
 (<i>E</i>)-2-[(4-hydroxybenzylidene)azaniumyl]benzoate
;
_journal_coeditor_code HB7268
_journal_issue 9
_journal_name_full 'Acta Crystallographica Section E'
_journal_page_first o1008
_journal_paper_doi 10.1107/S1600536814018273
_journal_volume 70
_journal_year 2014
_chemical_formula_iupac 'C14 H11 N O3'
_chemical_formula_moiety 'C14 H11 N O3'
_chemical_formula_sum 'C14 H11 N O3'
_chemical_formula_weight 241.24
_chemical_name_systematic
;
(<i>E</i>)-2-[(4-hydroxybenzylidene)azaniumyl]benzoate
;
_space_group_crystal_system monoclinic
_space_group_IT_number 14
_space_group_name_Hall '-P 2yn'
_space_group_name_H-M_alt 'P 1 21/n 1'
_symmetry_space_group_name_Hall '-P 2yn'
_symmetry_space_group_name_H-M 'P 1 21/n 1'
_atom_sites_solution_hydrogens geom
_atom_sites_solution_primary direct
_atom_sites_solution_secondary difmap
_audit_creation_method SHELXL-97
_cell_angle_alpha 90
_cell_angle_beta 90.347(8)
_cell_angle_gamma 90
_cell_formula_units_Z 4
_cell_length_a 3.8612(5)
_cell_length_b 15.280(3)
_cell_length_c 18.604(3)
_cell_measurement_reflns_used 1363
_cell_measurement_temperature 296(2)
_cell_measurement_theta_max 26.00
_cell_measurement_theta_min 1.752
_cell_volume 1097.6(3)
_computing_cell_refinement 'SAINT (Bruker, 2007)'
_computing_data_collection 'APEX2 (Bruker, 2007)'
_computing_data_reduction 'SAINT (Bruker, 2007)'
_computing_molecular_graphics 'ORTEP-3 for Windows (Farrugia, 2012) and PLATON (Spek, 2009)'
_computing_publication_material
;
WinGX (Farrugia, 2012) and PLATON (Spek, 2009)
;
_computing_structure_refinement 'SHELXL97 (Sheldrick, 2008)'
_computing_structure_solution 'SHELXS97 (Sheldrick, 2008)'
_diffrn_ambient_temperature 296(2)
_diffrn_detector_area_resol_mean 8.00
_diffrn_measured_fraction_theta_full 0.970
_diffrn_measured_fraction_theta_max 0.970
_diffrn_measurement_device_type 'Bruker Kappa APEXII CCD'
_diffrn_measurement_method \w
_diffrn_radiation_monochromator graphite
_diffrn_radiation_source 'fine-focus sealed tube'
_diffrn_radiation_type MoK\a
_diffrn_radiation_wavelength 0.71073
_diffrn_reflns_av_R_equivalents 0.0650
_diffrn_reflns_limit_h_max 4
_diffrn_reflns_limit_h_min -4
_diffrn_reflns_limit_k_max 18
_diffrn_reflns_limit_k_min -18
_diffrn_reflns_limit_l_max 22
_diffrn_reflns_limit_l_min -22
_diffrn_reflns_number 17364
_diffrn_reflns_theta_full 26.00
_diffrn_reflns_theta_max 26.00
_diffrn_reflns_theta_min 1.725
_diffrn_standards_number 0
_exptl_absorpt_coefficient_mu 0.104
_exptl_absorpt_correction_T_max 0.985
_exptl_absorpt_correction_T_min 0.962
_exptl_absorpt_correction_type multi-scan
_exptl_absorpt_process_details '(SADABS; Bruker, 2007)'
_exptl_crystal_colour yellow
_exptl_crystal_density_diffrn 1.460
_exptl_crystal_density_method 'not measured'
_exptl_crystal_description 'cut needle'
_exptl_crystal_F_000 504
_exptl_crystal_size_max 0.38
_exptl_crystal_size_mid 0.17
_exptl_crystal_size_min 0.15
_refine_diff_density_max 0.180
_refine_diff_density_min -0.227
_refine_ls_goodness_of_fit_ref 1.147
_refine_ls_hydrogen_treatment mixed
_refine_ls_matrix_type full
_refine_ls_number_parameters 169
_refine_ls_number_reflns 2089
_refine_ls_number_restraints 0
_refine_ls_restrained_S_all 1.147
_refine_ls_R_factor_all 0.1077
_refine_ls_R_factor_gt 0.0587
_refine_ls_shift/su_max 0.000
_refine_ls_shift/su_mean 0.000
_refine_ls_structure_factor_coef Fsqd
_refine_ls_weighting_details 'calc w=1/[\s^2^(Fo^2^)+(0.0187P)^2^+1.0858P] where P=(Fo^2^+2Fc^2^)/3'
_refine_ls_weighting_scheme calc
_refine_ls_wR_factor_gt 0.0988
_refine_ls_wR_factor_ref 0.1235
_reflns_number_gt 1363
_reflns_number_total 2089
_reflns_threshold_expression I>2\s(I)
_cod_data_source_file hb7268sup1.cif
_cod_data_source_block I
_cod_database_code 2239914
_cod_database_fobs_code 2239914
_shelx_space_group_comment
;
The symmetry employed for this shelxl refinement is uniquely defined
by the following loop, which should always be used as a source of
symmetry information in preference to the above space-group names.
They are only intended as comments.
;

loop_
_space_group_symop_operation_xyz
'x, y, z'
'-x+1/2, y+1/2, -z+1/2'
'-x, -y, -z'
'x-1/2, -y-1/2, z-1/2'

loop_
_atom_site_type_symbol
_atom_site_label
_atom_site_fract_x
_atom_site_fract_y
_atom_site_fract_z
_atom_site_U_iso_or_equiv
_atom_site_adp_type
_atom_site_calc_flag
_atom_site_occupancy
O O1 0.1341(6) -0.08844(13) 0.32981(10) 0.0469(6) Uani d 1
O O2 0.0144(7) -0.18735(14) 0.24574(12) 0.0580(7) Uani d 1
O O3 0.6380(6) 0.22716(14) 0.59807(11) 0.0489(6) Uani d 1
H H3A 0.701(9) 0.177(2) 0.6251(19) 0.073 Uiso d 1
N N1 -0.0068(6) 0.07058(16) 0.30803(13) 0.0360(6) Uani d 1
H H1 0.067(7) 0.016(2) 0.3337(15) 0.043 Uiso d 1
C C1 0.0114(8) -0.1120(2) 0.26817(16) 0.0394(7) Uani d 1
C C2 -0.1414(7) -0.04003(18) 0.22116(14) 0.0328(7) Uani d 1
C C3 -0.2813(8) -0.0637(2) 0.15519(15) 0.0398(7) Uani d 1
H H3 -0.2817 -0.1223 0.1417 0.048 Uiso calc 1
C C4 -0.4196(8) -0.0021(2) 0.10915(16) 0.0460(8) Uani d 1
H H4 -0.5103 -0.0192 0.0649 0.055 Uiso calc 1
C C5 -0.4233(8) 0.0847(2) 0.12868(16) 0.0461(8) Uani d 1
H H5 -0.5171 0.1261 0.0975 0.055 Uiso calc 1
C C6 -0.2890(8) 0.1107(2) 0.19417(16) 0.0416(8) Uani d 1
H H6 -0.2931 0.1694 0.2074 0.050 Uiso calc 1
C C7 -0.1485(7) 0.04873(18) 0.23973(14) 0.0332(7) Uani d 1
C C8 0.0590(7) 0.14802(19) 0.33225(15) 0.0370(7) Uani d 1
H H8 0.0125 0.1955 0.3025 0.044 Uiso calc 1
C C9 0.1993(7) 0.16514(18) 0.40216(15) 0.0342(7) Uani d 1
C C10 0.2987(7) 0.25053(19) 0.41916(16) 0.0384(7) Uani d 1
H H10 0.2674 0.2947 0.3854 0.046 Uiso calc 1
C C11 0.4416(8) 0.27050(19) 0.48472(16) 0.0397(7) Uani d 1
H H11 0.5063 0.3278 0.4950 0.048 Uiso calc 1
C C12 0.4901(8) 0.20511(19) 0.53595(15) 0.0365(7) Uani d 1
C C13 0.3814(7) 0.12005(18) 0.52047(15) 0.0375(7) Uani d 1
H H13 0.4051 0.0764 0.5550 0.045 Uiso calc 1
C C14 0.2400(8) 0.10038(19) 0.45483(15) 0.0376(7) Uani d 1
H H14 0.1700 0.0433 0.4451 0.045 Uiso calc 1

loop_
_atom_site_aniso_label
_atom_site_aniso_U_11
_atom_site_aniso_U_22
_atom_site_aniso_U_33
_atom_site_aniso_U_12
_atom_site_aniso_U_13
_atom_site_aniso_U_23
O1 0.0702(15) 0.0380(12) 0.0324(12) 0.0036(11) -0.0144(11) 0.0019(9)
O2 0.0942(19) 0.0323(12) 0.0474(14) 0.0034(13) -0.0117(13) -0.0025(11)
O3 0.0679(16) 0.0367(13) 0.0419(13) -0.0001(11) -0.0187(11) -0.0015(10)
N1 0.0437(15) 0.0313(14) 0.0329(13) 0.0036(11) -0.0026(11) -0.0010(11)
C1 0.0498(19) 0.0336(17) 0.0347(17) -0.0006(14) 0.0009(15) 0.0032(14)
C2 0.0340(16) 0.0343(16) 0.0300(15) 0.0000(13) 0.0007(13) 0.0007(12)
C3 0.0438(18) 0.0382(18) 0.0374(17) -0.0019(14) -0.0049(14) -0.0030(14)
C4 0.0479(19) 0.056(2) 0.0344(18) 0.0010(16) -0.0085(15) -0.0005(15)
C5 0.050(2) 0.048(2) 0.0400(18) 0.0060(16) -0.0051(16) 0.0115(16)
C6 0.0443(19) 0.0354(17) 0.0452(19) 0.0038(14) -0.0015(15) 0.0032(14)
C7 0.0370(17) 0.0347(17) 0.0278(15) -0.0001(13) -0.0005(13) 0.0003(12)
C8 0.0401(17) 0.0319(16) 0.0390(17) 0.0000(13) -0.0009(14) 0.0033(14)
C9 0.0350(16) 0.0313(16) 0.0362(16) 0.0019(13) -0.0024(13) -0.0017(13)
C10 0.0439(18) 0.0305(16) 0.0407(18) 0.0027(14) -0.0066(14) 0.0064(13)
C11 0.0461(18) 0.0271(16) 0.0457(19) -0.0011(13) -0.0075(15) -0.0018(14)
C12 0.0389(17) 0.0359(17) 0.0345(16) 0.0020(13) -0.0027(14) -0.0028(13)
C13 0.0472(19) 0.0289(16) 0.0365(17) 0.0018(14) 0.0006(14) 0.0047(13)
C14 0.0442(18) 0.0280(16) 0.0404(17) -0.0022(13) 0.0000(14) -0.0035(13)

loop_
_atom_type_symbol
_atom_type_description
_atom_type_scat_dispersion_real
_atom_type_scat_dispersion_imag
_atom_type_scat_source
C C 0.0033 0.0016 'International Tables Vol C Tables 4.2.6.8 and 6.1.1.4'
H H 0.0000 0.0000 'International Tables Vol C Tables 4.2.6.8 and 6.1.1.4'
N N 0.0061 0.0033 'International Tables Vol C Tables 4.2.6.8 and 6.1.1.4'
O O 0.0106 0.0060 'International Tables Vol C Tables 4.2.6.8 and 6.1.1.4'

loop_
_geom_angle_atom_site_label_1
_geom_angle_atom_site_label_2
_geom_angle_atom_site_label_3
_geom_angle
C12 O3 H3A 111(2)
C8 N1 C7 127.0(3)
C8 N1 H1 122.7(16)
C7 N1 H1 109.9(16)
O2 C1 O1 124.2(3)
O2 C1 C2 119.2(3)
O1 C1 C2 116.6(3)
C3 C2 C7 117.6(3)
C3 C2 C1 117.9(3)
C7 C2 C1 124.5(2)
C4 C3 C2 121.4(3)
C4 C3 H3 119.3
C2 C3 H3 119.3
C5 C4 C3 119.9(3)
C5 C4 H4 120.0
C3 C4 H4 120.0
C4 C5 C6 120.5(3)
C4 C5 H5 119.8
C6 C5 H5 119.8
C5 C6 C7 119.2(3)
C5 C6 H6 120.4
C7 C6 H6 120.4
C6 C7 C2 121.4(3)
C6 C7 N1 122.4(3)
C2 C7 N1 116.1(2)
N1 C8 C9 123.9(3)
N1 C8 H8 118.0
C9 C8 H8 118.0
C10 C9 C14 118.2(3)
C10 C9 C8 118.6(3)
C14 C9 C8 123.2(3)
C11 C10 C9 121.2(3)
C11 C10 H10 119.4
C9 C10 H10 119.4
C10 C11 C12 120.1(3)
C10 C11 H11 120.0
C12 C11 H11 120.0
O3 C12 C11 117.9(3)
O3 C12 C13 122.9(3)
C11 C12 C13 119.2(3)
C14 C13 C12 120.5(3)
C14 C13 H13 119.8
C12 C13 H13 119.8
C13 C14 C9 120.8(3)
C13 C14 H14 119.6
C9 C14 H14 119.6

loop_
_geom_bond_atom_site_label_1
_geom_bond_atom_site_label_2
_geom_bond_distance
O1 C1 1.289(3)
O2 C1 1.225(3)
O3 C12 1.329(3)
O3 H3A 0.95(4)
N1 C8 1.291(3)
N1 C7 1.420(3)
N1 H1 1.00(3)
C1 C2 1.522(4)
C2 C3 1.386(4)
C2 C7 1.400(4)
C3 C4 1.378(4)
C3 H3 0.9300
C4 C5 1.375(4)
C4 H4 0.9300
C5 C6 1.380(4)
C5 H5 0.9300
C6 C7 1.380(4)
C6 H6 0.9300
C8 C9 1.430(4)
C8 H8 0.9300
C9 C10 1.396(4)
C9 C14 1.401(4)
C10 C11 1.370(4)
C10 H10 0.9300
C11 C12 1.393(4)
C11 H11 0.9300
C12 C13 1.395(4)
C13 C14 1.368(4)
C13 H13 0.9300
C14 H14 0.9300

loop_
_geom_hbond_atom_site_label_D
_geom_hbond_atom_site_label_H
_geom_hbond_atom_site_label_A
_geom_hbond_site_symmetry_A
_geom_hbond_distance_DH
_geom_hbond_distance_HA
_geom_hbond_distance_DA
_geom_hbond_angle_DHA
O3 H3A O1 3_656 0.95(4) 1.71(4) 2.656(3) 173(3)
N1 H1 O1 . 1.00(3) 1.62(3) 2.522(3) 148(2)
C6 H6 O2 2_455 0.93 2.51 3.397(4) 160.1

loop_
_geom_torsion_atom_site_label_1
_geom_torsion_atom_site_label_2
_geom_torsion_atom_site_label_3
_geom_torsion_atom_site_label_4
_geom_torsion
O2 C1 C2 C3 1.9(4)
O1 C1 C2 C3 -178.8(3)
O2 C1 C2 C7 -177.6(3)
O1 C1 C2 C7 1.7(4)
C7 C2 C3 C4 0.6(4)
C1 C2 C3 C4 -179.0(3)
C2 C3 C4 C5 -0.6(5)
C3 C4 C5 C6 0.1(5)
C4 C5 C6 C7 0.4(5)
C5 C6 C7 C2 -0.4(4)
C5 C6 C7 N1 -179.7(3)
C3 C2 C7 C6 0.0(4)
C1 C2 C7 C6 179.5(3)
C3 C2 C7 N1 179.3(3)
C1 C2 C7 N1 -1.2(4)
C8 N1 C7 C6 -11.1(5)
C8 N1 C7 C2 169.5(3)
C7 N1 C8 C9 179.4(3)
N1 C8 C9 C10 172.3(3)
N1 C8 C9 C14 -8.1(5)
C14 C9 C10 C11 1.9(4)
C8 C9 C10 C11 -178.6(3)
C9 C10 C11 C12 0.0(5)
C10 C11 C12 O3 178.3(3)
C10 C11 C12 C13 -2.1(4)
O3 C12 C13 C14 -178.0(3)
C11 C12 C13 C14 2.3(4)
C12 C13 C14 C9 -0.5(4)
C10 C9 C14 C13 -1.6(4)
C8 C9 C14 C13 178.8(3)
